data_4327956
loop_
_publ_author_name
'Virendra Kumar Rai'
'Masayoshi Nishiura'
'Masanori Takimoto'
'Shanshan Zhao'
'Yu Liu'
'Zhaomin Hou'

_publ_section_title
;
 Bis-Cyclometalated Iridium(III) Complexes Bearing Ancillary Guanidinate
 Ligands. Synthesis, Structure, and Highly Efficient Electroluminescence
;
_journal_name_full 'Inorganic Chemistry'
_journal_page_first 822
_journal_page_last 835
_journal_paper_doi 10.1021/ic201217a
_journal_volume 51
_journal_year 2012
_chemical_formula_sum 'C35 H44 Ir N5'
_chemical_formula_weight 726.95
_chemical_name_systematic
; 
 ? 
;
_space_group_IT_number 2
_symmetry_cell_setting triclinic
_symmetry_space_group_name_Hall '-P 1'
_symmetry_space_group_name_H-M 'P -1'
_atom_sites_solution_hydrogens geom
_atom_sites_solution_primary direct
_atom_sites_solution_secondary difmap
_audit_creation_method SHELXL-97
_cell_angle_alpha 92.770(2)
_cell_angle_beta 93.282(2)
_cell_angle_gamma 114.310(2)
_cell_formula_units_Z 2
_cell_length_a 9.7802(12)
_cell_length_b 11.7240(15)
_cell_length_c 15.3546(19)
_cell_measurement_reflns_used 262
_cell_measurement_temperature 173(2)
_cell_measurement_theta_max 25
_cell_measurement_theta_min 2
_cell_volume 1596.9(3)
_computing_cell_refinement 'Bruker SMART'
_computing_data_collection 'Bruker SMART'
_computing_data_reduction 'Bruker SHELXTL'
_computing_molecular_graphics 'Bruker SHELXTL'
_computing_publication_material 'Bruker SHELXTL'
_computing_structure_refinement 'SHELXL-97 (Sheldrick, 1997)'
_computing_structure_solution 'SHELXS-97 (Sheldrick, 1990)'
_diffrn_ambient_temperature 173(2)
_diffrn_measured_fraction_theta_full 0.942
_diffrn_measured_fraction_theta_max 0.942
_diffrn_measurement_device_type 'CCD area detector'
_diffrn_measurement_method 'phi and omega scans'
_diffrn_radiation_monochromator graphite
_diffrn_radiation_source 'fine-focus sealed tube'
_diffrn_radiation_type MoK\a
_diffrn_radiation_wavelength 0.71073
_diffrn_reflns_av_R_equivalents 0.0349
_diffrn_reflns_av_sigmaI/netI 0.0434
_diffrn_reflns_limit_h_max 7
_diffrn_reflns_limit_h_min -11
_diffrn_reflns_limit_k_max 13
_diffrn_reflns_limit_k_min -13
_diffrn_reflns_limit_l_max 18
_diffrn_reflns_limit_l_min -18
_diffrn_reflns_number 7907
_diffrn_reflns_theta_full 25.03
_diffrn_reflns_theta_max 25.03
_diffrn_reflns_theta_min 1.33
_exptl_absorpt_coefficient_mu 4.212
_exptl_absorpt_correction_T_max 0.3647
_exptl_absorpt_correction_T_min 0.2836
_exptl_absorpt_correction_type multi-scan
_exptl_absorpt_process_details SADABS
_exptl_crystal_colour yellow
_exptl_crystal_density_diffrn 1.512
_exptl_crystal_description prism
_exptl_crystal_F_000 732
_exptl_crystal_size_max 0.40
_exptl_crystal_size_mid 0.30
_exptl_crystal_size_min 0.30
_refine_diff_density_max 3.009
_refine_diff_density_min -2.819
_refine_diff_density_rms 0.292
_refine_ls_extinction_method none
_refine_ls_goodness_of_fit_ref 1.149
_refine_ls_hydrogen_treatment none
_refine_ls_matrix_type full
_refine_ls_number_parameters 328
_refine_ls_number_reflns 5310
_refine_ls_number_restraints 0
_refine_ls_restrained_S_all 1.149
_refine_ls_R_factor_all 0.0554
_refine_ls_R_factor_gt 0.0435
_refine_ls_shift/su_max 0.004
_refine_ls_shift/su_mean 0.001
_refine_ls_structure_factor_coef Fsqd
_refine_ls_weighting_details 'calc w=1/[\s^2^(Fo^2^)+(0.1492P)^2^+0.0000P] where P=(Fo^2^+2Fc^2^)/3'
_refine_ls_weighting_scheme calc
_refine_ls_wR_factor_gt 0.1255
_refine_ls_wR_factor_ref 0.1937
_reflns_number_gt 4763
_reflns_number_total 5310
_reflns_threshold_expression >2sigma(I)
_cod_data_source_file ic201217a_si_002_09.cif
_cod_data_source_block 9
_cod_database_code 4327956

loop_
_symmetry_equiv_pos_as_xyz
'x, y, z'
'-x, -y, -z'

loop_
_atom_site_label
_atom_site_type_symbol
_atom_site_fract_x
_atom_site_fract_y
_atom_site_fract_z
_atom_site_U_iso_or_equiv
_atom_site_adp_type
_atom_site_occupancy
_atom_site_symmetry_multiplicity
_atom_site_calc_flag
_atom_site_refinement_flags
Ir1 Ir 0.68553(3) 0.24344(3) 0.77196(2) 0.0264(2) Uani 1 1 d .
N1 N 0.7349(10) 0.1697(8) 0.6614(6) 0.036(2) Uani 1 1 d .
N2 N 0.6346(9) 0.3001(8) 0.8875(5) 0.0289(18) Uani 1 1 d .
N3 N 0.5811(9) 0.3528(8) 0.7049(5) 0.0292(9) Uani 1 1 d .
N4 N 0.8219(10) 0.4344(8) 0.7381(5) 0.0292(9) Uani 1 1 d .
N5 N 0.7193(9) 0.5695(8) 0.6782(5) 0.0292(9) Uani 1 1 d .
C1 C 0.8323(11) 0.1809(10) 0.8267(9) 0.043(3) Uani 1 1 d .
C2 C 0.8891(12) 0.1189(10) 0.7654(9) 0.045(3) Uani 1 1 d .
C3 C 0.9948(16) 0.0747(14) 0.7916(14) 0.074(5) Uani 1 1 d .
H3 H 1.0343 0.0382 0.7488 0.088 Uiso 1 1 d R
C4 C 1.0444(16) 0.0867(16) 0.8787(15) 0.082(6) Uani 1 1 d .
H4 H 1.1176 0.0570 0.8968 0.098 Uiso 1 1 d R
C5 C 0.9895(15) 0.1411(15) 0.9388(13) 0.079(5) Uani 1 1 d .
H5 H 1.0200 0.1452 0.9991 0.094 Uiso 1 1 d R
C6 C 0.8861(13) 0.1920(12) 0.9119(9) 0.055(3) Uani 1 1 d .
H6 H 0.8521 0.2331 0.9548 0.065 Uiso 1 1 d R
C7 C 0.8323(16) 0.1115(13) 0.6748(11) 0.070(2) Uani 1 1 d .
C8 C 0.8660(16) 0.0563(13) 0.6003(10) 0.070(2) Uani 1 1 d .
H8 H 0.9393 0.0230 0.6064 0.085 Uiso 1 1 d R
C9 C 0.8055(16) 0.0547(14) 0.5222(11) 0.070(2) Uani 1 1 d .
H9 H 0.8277 0.0108 0.4753 0.085 Uiso 1 1 d R
C10 C 0.7057(16) 0.1150(13) 0.5067(11) 0.070(2) Uani 1 1 d .
H10 H 0.6649 0.1154 0.4492 0.085 Uiso 1 1 d R
C11 C 0.6722(16) 0.1717(12) 0.5797(6) 0.055(3) Uani 1 1 d .
H11 H 0.6048 0.2108 0.5726 0.066 Uiso 1 1 d R
C12 C 0.5190(12) 0.0825(10) 0.7975(9) 0.044(3) Uani 1 1 d .
C13 C 0.4533(12) -0.0321(11) 0.7445(10) 0.055(4) Uani 1 1 d .
H13 H 0.4902 -0.0398 0.6896 0.066 Uiso 1 1 d R
C14 C 0.3332(12) -0.1378(11) 0.7735(9) 0.051(3) Uani 1 1 d .
H14 H 0.2879 -0.2131 0.7364 0.061 Uiso 1 1 d R
C15 C 0.2828(12) -0.1300(11) 0.8552(7) 0.043(3) Uani 1 1 d .
H15 H 0.2034 -0.2012 0.8743 0.052 Uiso 1 1 d R
C16 C 0.3461(12) -0.0203(10) 0.9083(7) 0.037(2) Uani 1 1 d .
H16 H 0.3132 -0.0161 0.9649 0.044 Uiso 1 1 d R
C17 C 0.4606(10) 0.0858(9) 0.8788(6) 0.0286(14) Uani 1 1 d .
C18 C 0.5269(10) 0.2068(9) 0.9289(6) 0.0286(14) Uani 1 1 d .
C19 C 0.4868(14) 0.2357(12) 1.0120(7) 0.040(3) Uani 1 1 d .
H19 H 0.4150 0.1717 1.0419 0.049 Uiso 1 1 d R
C20 C 0.5526(14) 0.3552(13) 1.0492(8) 0.050(3) Uani 1 1 d .
H20 H 0.5236 0.3764 1.1035 0.060 Uiso 1 1 d R
C21 C 0.6609(14) 0.4489(12) 1.0069(8) 0.048(3) Uani 1 1 d .
H21 H 0.7092 0.5324 1.0329 0.058 Uiso 1 1 d R
C22 C 0.6990(11) 0.4170(9) 0.9264(6) 0.031(2) Uani 1 1 d .
H22 H 0.7742 0.4809 0.8982 0.037 Uiso 1 1 d R
C23 C 0.4320(11) 0.3489(10) 0.6918(7) 0.036(2) Uani 1 1 d .
H23 H 0.4376 0.4252 0.6629 0.043 Uiso 1 1 d R
C24 C 0.3587(13) 0.3441(13) 0.7811(8) 0.046(3) Uani 1 1 d .
H24A H 0.4207 0.4193 0.8195 0.069 Uiso 1 1 d R
H24B H 0.3539 0.2692 0.8090 0.069 Uiso 1 1 d R
H24C H 0.2569 0.3399 0.7708 0.069 Uiso 1 1 d R
C25 C 0.3306(13) 0.2308(13) 0.6336(8) 0.051(3) Uani 1 1 d .
H25A H 0.3132 0.1566 0.6660 0.076 Uiso 1 1 d R
H25B H 0.3801 0.2258 0.5808 0.076 Uiso 1 1 d R
H25C H 0.2341 0.2341 0.6172 0.076 Uiso 1 1 d R
C26 C 0.9815(11) 0.5119(10) 0.7349(8) 0.040(2) Uani 1 1 d .
H26 H 0.9932 0.5982 0.7226 0.048 Uiso 1 1 d R
C27 C 1.0681(12) 0.5202(11) 0.8238(8) 0.045(3) Uani 1 1 d .
H27A H 1.0490 0.4349 0.8387 0.067 Uiso 1 1 d R
H27B H 1.0322 0.5607 0.8688 0.067 Uiso 1 1 d R
H27C H 1.1765 0.5687 0.8208 0.067 Uiso 1 1 d R
C28 C 1.0473(13) 0.4616(14) 0.6614(9) 0.057(4) Uani 1 1 d .
H28A H 0.9855 0.4488 0.6062 0.086 Uiso 1 1 d R
H28B H 1.0472 0.3814 0.6768 0.086 Uiso 1 1 d R
H28C H 1.1507 0.5215 0.6549 0.086 Uiso 1 1 d R
C29 C 0.8899(19) 0.6987(17) 0.5714(13) 0.086(6) Uani 1 1 d .
H29A H 0.9671 0.6773 0.6005 0.129 Uiso 1 1 d R
H29B H 0.9006 0.7810 0.5959 0.129 Uiso 1 1 d R
H29C H 0.9020 0.7015 0.5086 0.129 Uiso 1 1 d R
C30 C 0.6918(16) 0.4797(15) 0.5249(7) 0.062(4) Uani 1 1 d .
H30A H 0.5996 0.4140 0.5429 0.094 Uiso 1 1 d R
H30B H 0.7733 0.4515 0.5289 0.094 Uiso 1 1 d R
H30C H 0.6744 0.4967 0.4644 0.094 Uiso 1 1 d R
C31 C 0.7361(13) 0.5993(13) 0.5857(8) 0.051(3) Uani 1 1 d .
H31 H 0.6622 0.6354 0.5701 0.061 Uiso 1 1 d R
C32 C 0.829(2) 0.7291(18) 0.8055(13) 0.101(7) Uani 1 1 d .
H32A H 0.9078 0.7837 0.7708 0.152 Uiso 1 1 d R
H32B H 0.8657 0.6749 0.8367 0.152 Uiso 1 1 d R
H32C H 0.8031 0.7808 0.8477 0.152 Uiso 1 1 d R
C33 C 0.6940(17) 0.6520(13) 0.7452(9) 0.060(4) Uani 1 1 d .
H33 H 0.6258 0.5924 0.7845 0.072 Uiso 1 1 d R
C34 C 0.604(2) 0.7192(17) 0.7122(12) 0.082(5) Uani 1 1 d .
H34A H 0.5073 0.6586 0.6837 0.122 Uiso 1 1 d R
H34B H 0.6603 0.7766 0.6697 0.122 Uiso 1 1 d R
H34C H 0.5862 0.7674 0.7608 0.122 Uiso 1 1 d R
C35 C 0.7075(11) 0.4533(9) 0.7052(6) 0.0292(9) Uani 1 1 d .

loop_
_atom_site_aniso_label
_atom_site_aniso_U_11
_atom_site_aniso_U_22
_atom_site_aniso_U_33
_atom_site_aniso_U_23
_atom_site_aniso_U_13
_atom_site_aniso_U_12
Ir1 0.0237(3) 0.0229(3) 0.0313(3) 0.00046(17) 0.00341(16) 0.00827(18)
N1 0.035(5) 0.026(4) 0.043(5) -0.001(4) 0.015(4) 0.008(4)
N2 0.027(4) 0.035(5) 0.024(4) -0.005(4) 0.003(3) 0.013(4)
N3 0.035(2) 0.031(2) 0.0222(19) 0.0174(17) 0.0033(17) 0.0130(18)
N4 0.035(2) 0.031(2) 0.0222(19) 0.0174(17) 0.0033(17) 0.0130(18)
N5 0.035(2) 0.031(2) 0.0222(19) 0.0174(17) 0.0033(17) 0.0130(18)
C1 0.016(5) 0.031(6) 0.080(8) 0.010(5) 0.006(5) 0.007(4)
C2 0.032(6) 0.029(5) 0.076(8) 0.011(5) 0.019(5) 0.010(5)
C3 0.047(8) 0.050(8) 0.138(16) 0.027(9) 0.034(9) 0.028(7)
C4 0.042(8) 0.075(11) 0.150(17) 0.055(11) 0.033(10) 0.038(8)
C5 0.039(7) 0.076(11) 0.120(14) 0.044(10) 0.001(8) 0.020(7)
C6 0.029(6) 0.056(8) 0.078(9) 0.012(7) -0.010(6) 0.019(5)
C7 0.057(4) 0.049(4) 0.086(5) -0.021(4) 0.033(4) 0.002(3)
C8 0.057(4) 0.049(4) 0.086(5) -0.021(4) 0.033(4) 0.002(3)
C9 0.057(4) 0.049(4) 0.086(5) -0.021(4) 0.033(4) 0.002(3)
C10 0.057(4) 0.049(4) 0.086(5) -0.021(4) 0.033(4) 0.002(3)
C11 0.072(8) 0.051(7) 0.017(5) 0.007(5) 0.014(5) -0.002(6)
C12 0.025(5) 0.028(5) 0.076(8) -0.018(5) 0.001(5) 0.010(4)
C13 0.030(6) 0.035(6) 0.092(10) -0.032(6) -0.011(6) 0.013(5)
C14 0.032(6) 0.029(6) 0.082(9) -0.006(6) 0.004(6) 0.005(5)
C15 0.041(6) 0.036(6) 0.049(6) 0.026(5) 0.015(5) 0.010(5)
C16 0.043(6) 0.040(6) 0.034(5) 0.026(5) 0.016(5) 0.020(5)
C17 0.029(3) 0.036(4) 0.025(3) 0.017(3) 0.011(3) 0.015(3)
C18 0.029(3) 0.036(4) 0.025(3) 0.017(3) 0.011(3) 0.015(3)
C19 0.048(6) 0.047(7) 0.034(5) 0.010(5) 0.014(5) 0.024(5)
C20 0.046(7) 0.064(8) 0.043(6) -0.002(6) 0.011(5) 0.026(6)
C21 0.048(7) 0.050(7) 0.045(6) -0.020(5) -0.009(5) 0.022(6)
C22 0.038(5) 0.031(5) 0.024(4) 0.018(4) 0.006(4) 0.013(4)
C23 0.028(5) 0.039(6) 0.039(5) 0.014(5) -0.001(4) 0.012(4)
C24 0.031(6) 0.055(7) 0.059(7) 0.008(6) 0.009(5) 0.024(5)
C25 0.035(6) 0.060(8) 0.044(6) -0.003(6) -0.011(5) 0.009(6)
C26 0.024(5) 0.036(6) 0.059(7) -0.004(5) -0.005(5) 0.012(4)
C27 0.033(6) 0.041(6) 0.056(7) 0.010(5) -0.007(5) 0.011(5)
C28 0.025(6) 0.065(9) 0.076(9) -0.008(7) 0.007(6) 0.015(6)
C29 0.062(10) 0.068(11) 0.109(14) 0.029(10) 0.003(9) 0.006(8)
C30 0.063(8) 0.090(11) 0.031(6) 0.034(7) 0.023(6) 0.023(8)
C31 0.037(6) 0.057(8) 0.059(7) 0.022(6) 0.004(5) 0.018(6)
C32 0.109(15) 0.088(13) 0.105(14) -0.053(12) -0.029(12) 0.049(12)
C33 0.069(9) 0.046(7) 0.071(9) -0.009(7) -0.012(7) 0.032(7)
C34 0.082(11) 0.082(12) 0.105(13) 0.001(10) 0.009(10) 0.060(10)
C35 0.035(2) 0.031(2) 0.0222(19) 0.0174(17) 0.0033(17) 0.0130(18)

loop_
_atom_type_symbol
_atom_type_description
_atom_type_scat_dispersion_real
_atom_type_scat_dispersion_imag
_atom_type_scat_source
C C 0.0033 0.0016 'International Tables Vol C Tables 4.2.6.8 and 6.1.1.4'
H H 0.0000 0.0000 'International Tables Vol C Tables 4.2.6.8 and 6.1.1.4'
N N 0.0061 0.0033 'International Tables Vol C Tables 4.2.6.8 and 6.1.1.4'
Ir Ir -1.4442 7.9887 'International Tables Vol C Tables 4.2.6.8 and 6.1.1.4'

loop_
_geom_angle_atom_site_label_1
_geom_angle_atom_site_label_2
_geom_angle_atom_site_label_3
_geom_angle
C12 Ir1 C1 88.1(5)
C12 Ir1 N2 80.9(4)
C1 Ir1 N2 94.7(4)
C12 Ir1 N1 94.7(4)
C1 Ir1 N1 80.9(5)
N2 Ir1 N1 174.0(3)
C12 Ir1 N4 165.6(4)
C1 Ir1 N4 105.9(4)
N2 Ir1 N4 94.3(3)
N1 Ir1 N4 90.9(3)
C12 Ir1 N3 107.0(4)
C1 Ir1 N3 164.8(4)
N2 Ir1 N3 89.1(3)
N1 Ir1 N3 96.2(4)
N4 Ir1 N3 59.1(3)
C11 N1 C7 121.8(11)
C11 N1 Ir1 122.8(9)
C7 N1 Ir1 115.3(9)
C22 N2 C18 119.2(8)
C22 N2 Ir1 125.6(7)
C18 N2 Ir1 115.2(6)
C35 N3 C23 125.6(9)
C35 N3 Ir1 94.4(6)
C23 N3 Ir1 136.5(6)
C35 N4 C26 128.5(9)
C35 N4 Ir1 94.8(6)
C26 N4 Ir1 135.8(7)
C35 N5 C33 115.5(9)
C35 N5 C31 121.6(9)
C33 N5 C31 122.4(9)
C6 C1 C2 116.4(11)
C6 C1 Ir1 129.4(9)
C2 C1 Ir1 114.1(9)
C3 C2 C1 121.5(14)
C3 C2 C7 123.5(14)
C1 C2 C7 115.0(11)
C4 C3 C2 120.0(15)
C4 C3 H3 120.7
C2 C3 H3 119.3
C5 C4 C3 120.1(14)
C5 C4 H4 119.8
C3 C4 H4 120.1
C4 C5 C6 120.2(17)
C4 C5 H5 119.9
C6 C5 H5 119.9
C1 C6 C5 121.7(14)
C1 C6 H6 119.3
C5 C6 H6 119.0
N1 C7 C8 117.1(16)
N1 C7 C2 114.5(10)
C8 C7 C2 128.4(16)
C9 C8 C7 122.3(16)
C9 C8 H8 118.5
C7 C8 H8 119.1
C8 C9 C10 121.5(14)
C8 C9 H9 118.0
C10 C9 H9 120.5
C11 C10 C9 117.1(16)
C11 C10 H10 122.3
C9 C10 H10 120.6
N1 C11 C10 120.2(14)
N1 C11 H11 120.0
C10 C11 H11 119.8
C17 C12 C13 117.0(11)
C17 C12 Ir1 114.7(7)
C13 C12 Ir1 128.3(10)
C12 C13 C14 120.4(13)
C12 C13 H13 120.2
C14 C13 H13 119.3
C15 C14 C13 120.0(11)
C15 C14 H14 120.5
C13 C14 H14 119.4
C16 C15 C14 120.6(10)
C16 C15 H15 119.9
C14 C15 H15 119.5
C15 C16 C17 119.7(10)
C15 C16 H16 120.3
C17 C16 H16 119.9
C12 C17 C16 122.1(10)
C12 C17 C18 114.9(9)
C16 C17 C18 123.0(9)
N2 C18 C19 119.7(9)
N2 C18 C17 114.1(8)
C19 C18 C17 126.1(9)
C20 C19 C18 119.7(11)
C20 C19 H19 119.9
C18 C19 H19 120.4
C19 C20 C21 120.2(11)
C19 C20 H20 120.5
C21 C20 H20 119.3
C20 C21 C22 118.6(11)
C20 C21 H21 120.8
C22 C21 H21 120.6
N2 C22 C21 122.6(10)
N2 C22 H22 119.1
C21 C22 H22 118.3
N3 C23 C25 109.5(9)
N3 C23 C24 111.5(8)
C25 C23 C24 107.8(10)
N3 C23 H23 109.3
C25 C23 H23 109.6
C24 C23 H23 109.1
C23 C24 H24A 109.6
C23 C24 H24B 108.6
H24A C24 H24B 109.5
C23 C24 H24C 110.3
H24A C24 H24C 109.5
H24B C24 H24C 109.5
C23 C25 H25A 109.1
C23 C25 H25B 109.5
H25A C25 H25B 109.5
C23 C25 H25C 109.8
H25A C25 H25C 109.5
H25B C25 H25C 109.5
N4 C26 C28 111.3(9)
N4 C26 C27 110.6(9)
C28 C26 C27 110.3(9)
N4 C26 H26 107.7
C28 C26 H26 108.4
C27 C26 H26 108.4
C26 C27 H27A 108.5
C26 C27 H27B 109.2
H27A C27 H27B 109.5
C26 C27 H27C 110.6
H27A C27 H27C 109.5
H27B C27 H27C 109.5
C26 C28 H28A 109.8
C26 C28 H28B 108.7
H28A C28 H28B 109.5
C26 C28 H28C 109.9
H28A C28 H28C 109.5
H28B C28 H28C 109.5
C31 C29 H29A 109.0
C31 C29 H29B 110.1
H29A C29 H29B 109.5
C31 C29 H29C 109.3
H29A C29 H29C 109.5
H29B C29 H29C 109.5
C31 C30 H30A 109.3
C31 C30 H30B 109.2
H30A C30 H30B 109.5
C31 C30 H30C 109.9
H30A C30 H30C 109.5
H30B C30 H30C 109.5
N5 C31 C29 113.1(11)
N5 C31 C30 111.0(10)
C29 C31 C30 112.7(12)
N5 C31 H31 106.5
C29 C31 H31 106.4
C30 C31 H31 106.7
C33 C32 H32A 108.5
C33 C32 H32B 110.4
H32A C32 H32B 109.5
C33 C32 H32C 109.5
H32A C32 H32C 109.5
H32B C32 H32C 109.5
N5 C33 C32 114.5(12)
N5 C33 C34 114.7(11)
C32 C33 C34 115.3(13)
N5 C33 H33 104.1
C32 C33 H33 102.9
C34 C33 H33 103.0
C33 C34 H34A 109.8
C33 C34 H34B 108.6
H34A C34 H34B 109.5
C33 C34 H34C 110.0
H34A C34 H34C 109.5
H34B C34 H34C 109.5
N4 C35 N3 111.6(9)
N4 C35 N5 123.6(9)
N3 C35 N5 124.8(9)

loop_
_geom_bond_atom_site_label_1
_geom_bond_atom_site_label_2
_geom_bond_distance
Ir1 C12 1.995(12)
Ir1 C1 2.023(11)
Ir1 N2 2.024(8)
Ir1 N1 2.039(9)
Ir1 N4 2.190(8)
Ir1 N3 2.198(8)
N1 C11 1.371(15)
N1 C7 1.39(2)
N2 C22 1.342(13)
N2 C18 1.380(13)
N3 C35 1.310(13)
N3 C23 1.442(13)
N4 C35 1.306(13)
N4 C26 1.452(13)
N5 C35 1.404(12)
N5 C33 1.478(14)
N5 C31 1.481(14)
C1 C6 1.362(18)
C1 C2 1.432(16)
C2 C3 1.383(19)
C2 C7 1.45(2)
C3 C4 1.38(3)
C3 H3 0.9500
C4 C5 1.35(2)
C4 H4 0.9500
C5 C6 1.423(18)
C5 H5 0.9500
C6 H6 0.9500
C7 C8 1.408(18)
C8 C9 1.30(2)
C8 H8 0.9500
C9 C10 1.44(2)
C9 H9 0.9500
C10 C11 1.397(17)
C10 H10 0.9500
C11 H11 0.9500
C12 C17 1.407(16)
C12 C13 1.416(14)
C13 C14 1.424(18)
C13 H13 0.9500
C14 C15 1.385(17)
C14 H14 0.9500
C15 C16 1.374(16)
C15 H15 0.9500
C16 C17 1.404(14)
C16 H16 0.9500
C17 C18 1.451(14)
C18 C19 1.422(14)
C19 C20 1.357(18)
C19 H19 0.9500
C20 C21 1.393(19)
C20 H20 0.9500
C21 C22 1.388(14)
C21 H21 0.9500
C22 H22 0.9500
C23 C25 1.532(15)
C23 C24 1.576(16)
C23 H23 1.0000
C24 H24A 0.9800
C24 H24B 0.9800
C24 H24C 0.9800
C25 H25A 0.9800
C25 H25B 0.9800
C25 H25C 0.9800
C26 C28 1.539(16)
C26 C27 1.542(15)
C26 H26 1.0000
C27 H27A 0.9800
C27 H27B 0.9800
C27 H27C 0.9800
C28 H28A 0.9800
C28 H28B 0.9800
C28 H28C 0.9800
C29 C31 1.51(2)
C29 H29A 0.9800
C29 H29B 0.9800
C29 H29C 0.9800
C30 C31 1.534(19)
C30 H30A 0.9800
C30 H30B 0.9800
C30 H30C 0.9800
C31 H31 1.0000
C32 C33 1.49(2)
C32 H32A 0.9800
C32 H32B 0.9800
C32 H32C 0.9800
C33 C34 1.487(18)
C33 H33 1.0000
C34 H34A 0.9800
C34 H34B 0.9800
C34 H34C 0.9800
